data_4503754
loop_
_publ_author_name
'Chen, Sheng-Chun'
'Zhang, Zhi-Hui'
'Huang, Kun-Lin'
'Chen, Qun'
'He, Ming-Yang'
'Cui, Ai-Jun'
'Li, Chao'
'Liu, Qi'
'Du, Miao'

_publ_section_title
;
 Solvent-Controlled Assembly of Manganese(II) Tetrachloroterephthalates
 with 1D Chain, 2D Layer, and 3D Coordination Architectures
;
_journal_issue 9
_journal_name_full 'Crystal Growth &amp; Design'
_journal_page_first 3437
_journal_paper_doi 10.1021/cg8003905
_journal_volume 8
_journal_year 2008
_chemical_formula_moiety 'C18 H14 Cl4 Mn N2 O6, 2(C5 H5 N) '
_chemical_formula_sum 'C28 H24 Cl4 Mn N4 O6'
_chemical_formula_weight 709.25
_chemical_name_systematic
; 
 ? 
;
_space_group_IT_number 15
_symmetry_cell_setting monoclinic
_symmetry_space_group_name_Hall '-C 2yc'
_symmetry_space_group_name_H-M 'C 1 2/c 1'
_atom_sites_solution_hydrogens geom
_atom_sites_solution_primary direct
_atom_sites_solution_secondary difmap
_audit_creation_method SHELXL-97
_cell_angle_alpha 90.00
_cell_angle_beta 92.107(5)
_cell_angle_gamma 90.00
_cell_formula_units_Z 4
_cell_length_a 9.726(4)
_cell_length_b 16.096(7)
_cell_length_c 20.640(10)
_cell_measurement_reflns_used 4550
_cell_measurement_temperature 294(2)
_cell_measurement_theta_max 27.47
_cell_measurement_theta_min 2.45
_cell_volume 3229(2)
_computing_cell_refinement SMART
_computing_data_collection 'SMART (Bruker, 2000)'
_computing_data_reduction 'SAINT (Bruker, 2000)'
_computing_molecular_graphics SHELXTL
_computing_publication_material SHELXTL
_computing_structure_refinement SHELXTL
_computing_structure_solution 'SHELXTL (Bruker, 2000)'
_diffrn_ambient_temperature 294(2)
_diffrn_measured_fraction_theta_full 0.997
_diffrn_measured_fraction_theta_max 0.997
_diffrn_measurement_device_type 'CCD area detector'
_diffrn_measurement_method 'phi and omega scans'
_diffrn_radiation_monochromator graphite
_diffrn_radiation_source 'fine-focus sealed tube'
_diffrn_radiation_type MoK\a
_diffrn_radiation_wavelength 0.71073
_diffrn_reflns_av_R_equivalents 0.0474
_diffrn_reflns_av_sigmaI/netI 0.0389
_diffrn_reflns_limit_h_max 11
_diffrn_reflns_limit_h_min -12
_diffrn_reflns_limit_k_max 20
_diffrn_reflns_limit_k_min -20
_diffrn_reflns_limit_l_max 26
_diffrn_reflns_limit_l_min -26
_diffrn_reflns_number 13657
_diffrn_reflns_theta_full 27.52
_diffrn_reflns_theta_max 27.52
_diffrn_reflns_theta_min 1.97
_exptl_absorpt_coefficient_mu 0.786
_exptl_absorpt_correction_T_max 0.900
_exptl_absorpt_correction_T_min 0.825
_exptl_absorpt_correction_type multi-scan
_exptl_absorpt_process_details SADABS
_exptl_crystal_colour Colorless
_exptl_crystal_density_diffrn 1.459
_exptl_crystal_density_method 'not measured'
_exptl_crystal_description Block
_exptl_crystal_F_000 1444
_exptl_crystal_size_max 0.26
_exptl_crystal_size_mid 0.20
_exptl_crystal_size_min 0.14
_refine_diff_density_max 0.361
_refine_diff_density_min -0.244
_refine_diff_density_rms 0.060
_refine_ls_extinction_method none
_refine_ls_goodness_of_fit_ref 1.080
_refine_ls_hydrogen_treatment constr
_refine_ls_matrix_type full
_refine_ls_number_parameters 197
_refine_ls_number_reflns 3709
_refine_ls_number_restraints 0
_refine_ls_restrained_S_all 1.080
_refine_ls_R_factor_all 0.0627
_refine_ls_R_factor_gt 0.0402
_refine_ls_shift/su_max 0.000
_refine_ls_shift/su_mean 0.000
_refine_ls_structure_factor_coef Fsqd
_refine_ls_weighting_details 'calc w=1/[\s^2^(Fo^2^)+(0.0578P)^2^+2.0069P] where P=(Fo^2^+2Fc^2^)/3'
_refine_ls_weighting_scheme calc
_refine_ls_wR_factor_gt 0.1152
_refine_ls_wR_factor_ref 0.1289
_reflns_number_gt 2653
_reflns_number_total 3720
_reflns_threshold_expression >2sigma(I)
_cod_data_source_file cg8003905-file002.cif
_cod_data_source_block 1
_cod_depositor_comments
;
The following automatic conversions were performed:

'_symmetry_cell_setting' value 'Monoclinic' changed to 'monoclinic'
according to /home/saulius/struct/CIF-dictionaries/cif_core.dic
dictionary named 'cif_core.dic' version 2.4.1 from
2010-06-29.

'_exptl_absorpt_correction_type' value 'MULTI-SCAN'
changed to 'multi-scan' according to
/home/saulius/struct/CIF-dictionaries/cif_core.dic dictionary named
'cif_core.dic' version 2.4.1 from
2010-06-29.

'_refine_ls_hydrogen_treatment' value 'Constr' changed
to 'constr' according to
/home/saulius/struct/CIF-dictionaries/cif_core.dic dictionary named
'cif_core.dic' version 2.4.1 from 2010-06-29.

Automatic conversion script
Id: cif_fix_values 1715 2011-07-08 13:25:40Z adriana 
;
_cod_original_sg_symbol_H-M C2/c
_cod_database_code 4503754

loop_
_symmetry_equiv_pos_as_xyz
'x, y, z'
'-x, y, -z+1/2'
'x+1/2, y+1/2, z'
'-x+1/2, y+1/2, -z+1/2'
'-x, -y, -z'
'x, -y, z-1/2'
'-x+1/2, -y+1/2, -z'
'x+1/2, -y+1/2, z-1/2'

loop_
_atom_site_label
_atom_site_type_symbol
_atom_site_fract_x
_atom_site_fract_y
_atom_site_fract_z
_atom_site_U_iso_or_equiv
_atom_site_adp_type
_atom_site_occupancy
_atom_site_symmetry_multiplicity
_atom_site_calc_flag
_atom_site_refinement_flags
Mn1 Mn 1.0000 0.25424(3) 0.2500 0.04046(16) Uani 1 2 d S
Cl2 Cl 0.79135(8) 0.08353(4) 0.42636(3) 0.0627(2) Uani 1 1 d .
Cl3 Cl 0.77133(10) 0.08447(5) 0.57831(3) 0.0713(3) Uani 1 1 d .
N1 N 1.0000 0.39783(19) 0.2500 0.0474(7) Uani 1 2 d S
N2 N 1.0000 0.10947(19) 0.2500 0.0476(7) Uani 1 2 d S
C12 C 0.3814(4) 0.1578(3) 0.5101(2) 0.0969(12) Uani 1 1 d .
H12 H 0.4597 0.1666 0.5364 0.116 Uiso 1 1 calc R
O1 O 0.90394(17) 0.25528(10) 0.34290(8) 0.0487(4) Uani 1 1 d .
O2 O 0.6762(2) 0.24240(14) 0.32280(9) 0.0669(6) Uani 1 1 d .
O3 O 1.20836(18) 0.26090(12) 0.29597(9) 0.0577(5) Uani 1 1 d .
H3A H 1.2638 0.2569 0.2652 0.087 Uiso 1 1 d R
H3B H 1.2253 0.2313 0.3294 0.087 Uiso 1 1 d R
C1 C 0.7797(3) 0.24951(14) 0.35840(11) 0.0441(5) Uani 1 1 d .
C2 C 0.7615(2) 0.24972(14) 0.43202(11) 0.0414(5) Uani 1 1 d .
C3 C 0.7701(2) 0.17624(14) 0.46754(11) 0.0423(5) Uani 1 1 d .
C4 C 0.7595(2) 0.17654(15) 0.53484(11) 0.0447(5) Uani 1 1 d .
C5 C 0.8847(3) 0.06544(18) 0.25797(15) 0.0592(7) Uani 1 1 d .
H5 H 0.8033 0.0943 0.2639 0.071 Uiso 1 1 calc R
C6 C 0.8803(3) -0.0198(2) 0.2578(2) 0.0802(10) Uani 1 1 d .
H6 H 0.7974 -0.0474 0.2630 0.096 Uiso 1 1 calc R
C7 C 1.0000 -0.0640(3) 0.2500 0.0822(14) Uani 1 2 d S
H7 H 1.0000 -0.1218 0.2500 0.099 Uiso 1 2 calc SR
C8 C 1.0006(3) 0.4413(2) 0.30511(14) 0.0617(7) Uani 1 1 d .
H8 H 1.0010 0.4124 0.3441 0.074 Uiso 1 1 calc R
C9 C 1.0007(4) 0.5273(2) 0.3070(2) 0.0869(11) Uani 1 1 d .
H9 H 1.0012 0.5550 0.3466 0.104 Uiso 1 1 calc R
C10 C 1.0000 0.5713(3) 0.2500 0.099(2) Uani 1 2 d S
H10 H 1.0000 0.6291 0.2500 0.119 Uiso 1 2 calc SR
C11 C 0.3829(4) 0.1756(2) 0.44420(19) 0.0831(10) Uani 1 1 d .
H11 H 0.4638 0.1952 0.4270 0.100 Uiso 1 1 calc R
N3 N 0.2741(3) 0.16579(18) 0.40535(13) 0.0719(7) Uani 1 1 d .
C15 C 0.1618(3) 0.1350(2) 0.43093(16) 0.0744(9) Uani 1 1 d .
H15 H 0.0848 0.1263 0.4037 0.089 Uiso 1 1 calc R
C14 C 0.1532(4) 0.1154(2) 0.49528(18) 0.0788(9) Uani 1 1 d .
H14 H 0.0722 0.0941 0.5112 0.095 Uiso 1 1 calc R
C13 C 0.2660(5) 0.1278(2) 0.53568(18) 0.0857(10) Uani 1 1 d .
H13 H 0.2631 0.1158 0.5797 0.103 Uiso 1 1 calc R

loop_
_atom_site_aniso_label
_atom_site_aniso_U_11
_atom_site_aniso_U_22
_atom_site_aniso_U_33
_atom_site_aniso_U_23
_atom_site_aniso_U_13
_atom_site_aniso_U_12
Mn1 0.0452(3) 0.0506(3) 0.0262(2) 0.000 0.00990(18) 0.000
Cl2 0.0944(5) 0.0480(4) 0.0468(4) -0.0099(3) 0.0191(3) -0.0003(3)
Cl3 0.1154(6) 0.0518(4) 0.0487(4) 0.0128(3) 0.0292(4) 0.0146(4)
N1 0.0482(15) 0.0518(18) 0.0425(15) 0.000 0.0057(12) 0.000
N2 0.0480(16) 0.0545(18) 0.0409(15) 0.000 0.0101(12) 0.000
C12 0.090(3) 0.099(3) 0.098(3) 0.019(2) -0.038(2) -0.009(2)
O1 0.0520(9) 0.0645(12) 0.0305(8) 0.0013(7) 0.0133(7) 0.0003(8)
O2 0.0564(11) 0.1063(18) 0.0384(10) -0.0070(9) 0.0071(8) -0.0018(10)
O3 0.0542(10) 0.0824(14) 0.0366(9) 0.0024(8) 0.0028(7) -0.0018(9)
C1 0.0549(13) 0.0492(14) 0.0291(11) -0.0018(9) 0.0120(10) 0.0016(10)
C2 0.0440(11) 0.0520(14) 0.0290(10) -0.0010(9) 0.0127(9) -0.0016(10)
C3 0.0497(13) 0.0434(13) 0.0346(12) -0.0049(9) 0.0138(9) -0.0026(9)
C4 0.0546(13) 0.0444(14) 0.0363(12) 0.0040(9) 0.0171(10) 0.0000(10)
C5 0.0453(14) 0.0606(18) 0.0722(18) -0.0049(14) 0.0096(12) -0.0020(12)
C6 0.0574(18) 0.063(2) 0.121(3) -0.0049(19) 0.0128(18) -0.0111(14)
C7 0.075(3) 0.052(3) 0.120(4) 0.000 0.006(3) 0.000
C8 0.0615(16) 0.0702(19) 0.0533(16) -0.0119(14) 0.0025(12) 0.0006(13)
C9 0.071(2) 0.076(3) 0.114(3) -0.044(2) -0.0021(19) 0.0008(17)
C10 0.055(3) 0.049(3) 0.193(7) 0.000 0.000(3) 0.000
C11 0.065(2) 0.090(3) 0.093(3) 0.007(2) -0.0112(18) 0.0006(17)
N3 0.0710(17) 0.0825(19) 0.0621(15) -0.0002(13) 0.0003(13) 0.0077(13)
C15 0.070(2) 0.086(2) 0.066(2) 0.0042(17) -0.0094(15) 0.0030(17)
C14 0.084(2) 0.077(2) 0.075(2) 0.0143(18) 0.0016(18) 0.0023(18)
C13 0.118(3) 0.073(2) 0.065(2) 0.0133(17) -0.021(2) 0.004(2)

loop_
_atom_type_symbol
_atom_type_description
_atom_type_scat_dispersion_real
_atom_type_scat_dispersion_imag
_atom_type_scat_source
C C 0.0033 0.0016 'International Tables Vol C Tables 4.2.6.8 and 6.1.1.4'
H H 0.0000 0.0000 'International Tables Vol C Tables 4.2.6.8 and 6.1.1.4'
N N 0.0061 0.0033 'International Tables Vol C Tables 4.2.6.8 and 6.1.1.4'
O O 0.0106 0.0060 'International Tables Vol C Tables 4.2.6.8 and 6.1.1.4'
Cl Cl 0.1484 0.1585 'International Tables Vol C Tables 4.2.6.8 and 6.1.1.4'
Mn Mn 0.3368 0.7283 'International Tables Vol C Tables 4.2.6.8 and 6.1.1.4'

loop_
_geom_angle_atom_site_label_1
_geom_angle_atom_site_label_2
_geom_angle_atom_site_label_3
_geom_angle
_geom_angle_site_symmetry_1
_geom_angle_site_symmetry_3
O1 Mn1 O1 179.11(9) 2_755 .
O1 Mn1 O3 87.76(7) 2_755 .
O1 Mn1 O3 92.19(7) . .
O1 Mn1 O3 92.19(7) 2_755 2_755
O1 Mn1 O3 87.76(7) . 2_755
O3 Mn1 O3 174.43(10) . 2_755
O1 Mn1 N1 89.56(5) 2_755 .
O1 Mn1 N1 89.56(5) . .
O3 Mn1 N1 87.22(5) . .
O3 Mn1 N1 87.22(5) 2_755 .
O1 Mn1 N2 90.44(5) 2_755 .
O1 Mn1 N2 90.44(5) . .
O3 Mn1 N2 92.78(5) . .
O3 Mn1 N2 92.78(5) 2_755 .
N1 Mn1 N2 180.0 . .
C8 N1 C8 116.8(4) . 2_755
C8 N1 Mn1 121.60(19) . .
C8 N1 Mn1 121.60(19) 2_755 .
C5 N2 C5 116.2(3) . 2_755
C5 N2 Mn1 121.89(17) . .
C5 N2 Mn1 121.89(17) 2_755 .
C13 C12 C11 119.7(3) . .
C13 C12 H12 120.1 . .
C11 C12 H12 120.1 . .
C1 O1 Mn1 132.17(15) . .
Mn1 O3 H3A 105.8 . .
Mn1 O3 H3B 118.0 . .
H3A O3 H3B 117.1 . .
O2 C1 O1 128.6(2) . .
O2 C1 C2 118.0(2) . .
O1 C1 C2 113.3(2) . .
C4 C2 C3 118.3(2) 7_656 .
C4 C2 C1 120.9(2) 7_656 .
C3 C2 C1 120.8(2) . .
C2 C3 C4 121.0(2) . .
C2 C3 Cl2 118.62(17) . .
C4 C3 Cl2 120.34(18) . .
C2 C4 C3 120.7(2) 7_656 .
C2 C4 Cl3 118.93(17) 7_656 .
C3 C4 Cl3 120.38(17) . .
N2 C5 C6 123.6(3) . .
N2 C5 H5 118.2 . .
C6 C5 H5 118.2 . .
C5 C6 C7 119.3(3) . .
C5 C6 H6 120.4 . .
C7 C6 H6 120.4 . .
C6 C7 C6 117.9(5) 2_755 .
C6 C7 H7 121.1 2_755 .
C6 C7 H7 121.1 . .
N1 C8 C9 123.2(3) . .
N1 C8 H8 118.4 . .
C9 C8 H8 118.4 . .
C10 C9 C8 119.5(4) . .
C10 C9 H9 120.3 . .
C8 C9 H9 120.3 . .
C9 C10 C9 117.8(5) . 2_755
C9 C10 H10 121.1 . .
C9 C10 H10 121.1 2_755 .
N3 C11 C12 122.4(4) . .
N3 C11 H11 118.8 . .
C12 C11 H11 118.8 . .
C11 N3 C15 117.3(3) . .
N3 C15 C14 123.5(3) . .
N3 C15 H15 118.2 . .
C14 C15 H15 118.2 . .
C13 C14 C15 118.7(4) . .
C13 C14 H14 120.6 . .
C15 C14 H14 120.6 . .
C12 C13 C14 118.3(3) . .
C12 C13 H13 120.8 . .
C14 C13 H13 120.8 . .

loop_
_geom_bond_atom_site_label_1
_geom_bond_atom_site_label_2
_geom_bond_distance
_geom_bond_site_symmetry_2
Mn1 O1 2.1637(17) 2_755
Mn1 O1 2.1637(17) .
Mn1 O3 2.209(2) .
Mn1 O3 2.209(2) 2_755
Mn1 N1 2.311(3) .
Mn1 N2 2.330(3) .
Cl2 C3 1.733(2) .
Cl3 C4 1.734(2) .
N1 C8 1.335(3) .
N2 C5 1.342(3) .
C12 C13 1.347(5) .
C12 C11 1.391(5) .
C12 H12 0.9300 .
O1 C1 1.265(3) .
O2 C1 1.230(3) .
O3 H3A 0.8500 .
O3 H3B 0.8500 .
C1 C2 1.536(3) .
C2 C4 1.389(3) 7_656
C2 C3 1.392(3) .
C3 C4 1.397(3) .
C5 C6 1.372(4) .
C5 H5 0.9300 .
C6 C7 1.379(4) .
C6 H6 0.9300 .
C7 C6 1.379(4) 2_755
C7 H7 0.9300 .
C8 C9 1.385(5) .
C8 H8 0.9300 .
C9 C10 1.374(5) .
C9 H9 0.9300 .
C10 C9 1.374(5) 2_755
C10 H10 0.9300 .
C11 N3 1.313(4) .
C11 H11 0.9300 .
N3 C15 1.326(4) .
C15 C14 1.371(5) .
C15 H15 0.9300 .
C14 C13 1.368(5) .
C14 H14 0.9300 .
C13 H13 0.9300 .

loop_
_geom_hbond_atom_site_label_D
_geom_hbond_atom_site_label_H
_geom_hbond_atom_site_label_A
_geom_hbond_distance_DH
_geom_hbond_distance_HA
_geom_hbond_distance_DA
_geom_hbond_angle_DHA
_geom_hbond_site_symmetry_A
O3 H3A O2 0.85 1.94 2.750(3) 158.0 2_755
O3 H3B N3 0.85 1.93 2.783(4) 177.0 1_655

loop_
_geom_torsion_atom_site_label_1
_geom_torsion_atom_site_label_2
_geom_torsion_atom_site_label_3
_geom_torsion_atom_site_label_4
_geom_torsion
_geom_torsion_site_symmetry_1
_geom_torsion_site_symmetry_4
O1 Mn1 N1 C8 -154.14(15) 2_755 .
O1 Mn1 N1 C8 25.86(15) . .
O3 Mn1 N1 C8 -66.35(15) . .
O3 Mn1 N1 C8 113.65(15) 2_755 .
O1 Mn1 N1 C8 25.86(15) 2_755 2_755
O1 Mn1 N1 C8 -154.14(15) . 2_755
O3 Mn1 N1 C8 113.65(15) . 2_755
O3 Mn1 N1 C8 -66.35(15) 2_755 2_755
O1 Mn1 N2 C5 -125.97(16) 2_755 .
O1 Mn1 N2 C5 54.03(16) . .
O3 Mn1 N2 C5 146.25(16) . .
O3 Mn1 N2 C5 -33.75(16) 2_755 .
O1 Mn1 N2 C5 54.03(16) 2_755 2_755
O1 Mn1 N2 C5 -125.97(16) . 2_755
O3 Mn1 N2 C5 -33.75(16) . 2_755
O3 Mn1 N2 C5 146.25(16) 2_755 2_755
O3 Mn1 O1 C1 -176.7(2) . .
O3 Mn1 O1 C1 8.9(2) 2_755 .
N1 Mn1 O1 C1 96.1(2) . .
N2 Mn1 O1 C1 -83.9(2) . .
Mn1 O1 C1 C2 177.53(15) . .
O2 C1 C2 C4 -90.1(3) . 7_656
O1 C1 C2 C4 91.3(3) . 7_656
O2 C1 C2 C3 92.1(3) . .
O1 C1 C2 C3 -86.6(3) . .
C4 C2 C3 C4 -0.7(4) 7_656 .
C1 C2 C3 C4 177.2(2) . .
C4 C2 C3 Cl2 178.16(18) 7_656 .
C1 C2 C3 Cl2 -3.9(3) . .
Cl2 C3 C4 C2 -178.12(18) . 7_656
C2 C3 C4 Cl3 -179.71(18) . .
Cl2 C3 C4 Cl3 1.5(3) . .
C5 N2 C5 C6 -0.4(3) 2_755 .
Mn1 N2 C5 C6 179.6(3) . .
N2 C5 C6 C7 0.9(5) . .
C5 C6 C7 C6 -0.4(2) . 2_755
C8 N1 C8 C9 0.0(2) 2_755 .
Mn1 N1 C8 C9 180.0(2) . .
N1 C8 C9 C10 0.1(4) . .
C8 C9 C10 C9 0.0(2) . 2_755
